data_2021712
loop_
_publ_author_name
'Zhang, Gang'
'Aldrich, Courtney C.'

_publ_section_title
;
 Macozinone: revised synthesis and crystal structure of a promising new
 drug for treating drug-sensitive and drug-resistant tuberculosis
;
_journal_coeditor_code YO3065
_journal_issue 8
_journal_name_full 'Acta Crystallographica Section C'
_journal_page_first
;
;
_journal_paper_doi 10.1107/S2053229619009185
_journal_volume 75
_journal_year 2019
_chemical_formula_iupac 'C20 H23 F3 N4 O3 S'
_chemical_formula_moiety 'C20 H23 F3 N4 O3 S'
_chemical_formula_sum 'C20 H23 F3 N4 O3 S'
_chemical_formula_weight 456.48
_chemical_name_systematic
{2-[4-(Cyclohexylmethyl)piperazin-1-yl]-8-nitro-6-(trifluoromethyl)-4<i>H</i>-1,3-benzothiazin-4-one
_space_group_crystal_system monoclinic
_space_group_IT_number 14
_space_group_name_Hall '-P 2ybc'
_space_group_name_H-M_alt 'P 1 21/c 1'
_symmetry_space_group_name_Hall '-P 2ybc'
_symmetry_space_group_name_H-M 'P 1 21/c 1'
_atom_sites_solution_hydrogens geom
_atom_sites_solution_primary dual
_audit_creation_method
;
Olex2 1.2
(compiled 2018.05.29 svn.r3508 for OlexSys, GUI svn.r5506)
;
_cell_angle_alpha 90
_cell_angle_beta 97.372(7)
_cell_angle_gamma 90
_cell_formula_units_Z 4
_cell_length_a 15.051(7)
_cell_length_b 5.295(2)
_cell_length_c 26.548(11)
_cell_measurement_reflns_used 4036
_cell_measurement_temperature 205
_cell_measurement_theta_max 27.666
_cell_measurement_theta_min 2.729
_cell_volume 2098.3(15)
_computing_cell_refinement
;
SAINT (Bruker, 2013)
;
_computing_data_collection
;
APEX2 (Bruker, 2013)
;
_computing_data_reduction
;
SAINT (Bruker, 2013)
;
_computing_molecular_graphics
;
OLEX2 (Dolomanov <i>et al.</i>,  2009)
;
_computing_publication_material
;
OLEX2 (Dolomanov <i>et al.</i>,  2009)
;
_computing_structure_refinement
;
SHELXL2018 (Sheldrick, 2015b)
;
_computing_structure_solution
;
SHELXT (Sheldrick, 2015a)
;
_diffrn_ambient_temperature 205.0
_diffrn_measured_fraction_theta_full 0.997
_diffrn_measured_fraction_theta_max 0.977
_diffrn_measurement_device_type 'Bruker D8 Venture'
_diffrn_measurement_method 'phi and omega scans'
_diffrn_radiation_type MoK\a
_diffrn_radiation_wavelength 0.71073
_diffrn_reflns_av_R_equivalents 0.0248
_diffrn_reflns_av_unetI/netI 0.0312
_diffrn_reflns_limit_h_max 18
_diffrn_reflns_limit_h_min -19
_diffrn_reflns_limit_k_max 6
_diffrn_reflns_limit_k_min -6
_diffrn_reflns_limit_l_max 34
_diffrn_reflns_limit_l_min -26
_diffrn_reflns_number 11854
_diffrn_reflns_theta_full 25.242
_diffrn_reflns_theta_max 27.712
_diffrn_reflns_theta_min 1.927
_exptl_absorpt_coefficient_mu 0.211
_exptl_absorpt_correction_T_max 0.7456
_exptl_absorpt_correction_T_min 0.6410
_exptl_absorpt_correction_type multi-scan
_exptl_absorpt_process_details
;
(SADABS; Bruker, 2014/3)
;
_exptl_crystal_colour colourless
_exptl_crystal_density_diffrn 1.445
_exptl_crystal_description block
_exptl_crystal_F_000 952
_exptl_crystal_size_max 0.16
_exptl_crystal_size_mid 0.15
_exptl_crystal_size_min 0.12
_refine_diff_density_max 0.285
_refine_diff_density_min -0.206
_refine_ls_extinction_method none
_refine_ls_goodness_of_fit_ref 1.052
_refine_ls_hydrogen_treatment constr
_refine_ls_matrix_type full
_refine_ls_number_parameters 326
_refine_ls_number_reflns 4794
_refine_ls_number_restraints 36
_refine_ls_restrained_S_all 1.056
_refine_ls_R_factor_all 0.0750
_refine_ls_R_factor_gt 0.0473
_refine_ls_shift/su_max 0.001
_refine_ls_shift/su_mean 0.000
_refine_ls_structure_factor_coef Fsqd
_refine_ls_weighting_details 'w=1/[\s^2^(Fo^2^)+(0.0422P)^2^+1.0593P] where P=(Fo^2^+2Fc^2^)/3'
_refine_ls_weighting_scheme calc
_refine_ls_wR_factor_gt 0.1064
_refine_ls_wR_factor_ref 0.1218
_reflns_number_gt 3412
_reflns_number_total 4794
_reflns_threshold_expression 'I > 2\s(I)'
_cod_data_source_file yo3065sup1.cif
_cod_data_source_block I
_cod_database_code 2021712
_shelx_space_group_comment
;
The symmetry employed for this shelxl refinement is uniquely defined
by the following loop, which should always be used as a source of
symmetry information in preference to the above space-group names.
They are only intended as comments.
;
_shelx_estimated_absorpt_t_min 0.967
_shelx_estimated_absorpt_t_max 0.975

loop_
_space_group_symop_operation_xyz
'x, y, z'
'-x, y+1/2, -z+1/2'
'-x, -y, -z'
'x, -y-1/2, z-1/2'

loop_
_atom_site_type_symbol
_atom_site_label
_atom_site_fract_x
_atom_site_fract_y
_atom_site_fract_z
_atom_site_U_iso_or_equiv
_atom_site_adp_type
_atom_site_calc_flag
_atom_site_occupancy
_atom_site_disorder_assembly
_atom_site_disorder_group
S S1 0.52703(3) 0.65072(11) 0.42522(2) 0.04694(16) Uani d 1 . .
F F1 0.8552(9) -0.1746(17) 0.4930(6) 0.108(3) Uani d 0.54(2) A 1
F F1A 0.8725(9) -0.143(3) 0.4794(5) 0.111(4) Uani d 0.46(2) A 2
F F2 0.9241(6) 0.170(3) 0.4874(6) 0.128(4) Uani d 0.54(2) A 1
F F2A 0.9244(7) 0.184(2) 0.5097(9) 0.125(5) Uani d 0.46(2) A 2
F F3 0.8780(7) 0.076(3) 0.5547(4) 0.102(3) Uani d 0.54(2) A 1
F F3A 0.8502(11) -0.052(4) 0.5517(5) 0.129(5) Uani d 0.46(2) A 2
O O1 0.63947(12) 0.0187(4) 0.34831(6) 0.0694(5) Uani d 1 . .
O O2 0.5728(11) 0.832(3) 0.5164(5) 0.070(4) Uani d 0.5 B 1
O O3 0.6875(10) 0.755(3) 0.5709(6) 0.081(4) Uani d 0.5 B 1
N N1 0.54185(11) 0.3384(4) 0.34317(6) 0.0487(4) Uani d 1 . .
N N2 0.63712(12) 0.7050(4) 0.53079(7) 0.0526(5) Uani d 1 . .
N N3 0.43493(11) 0.6421(4) 0.33536(6) 0.0515(5) Uani d 1 . .
N N4 0.26569(10) 0.7797(3) 0.28300(6) 0.0434(4) Uani d 1 . .
C C1 0.50279(12) 0.5254(4) 0.36293(7) 0.0425(5) Uani d 1 . .
C C2 0.61018(13) 0.2030(5) 0.36797(7) 0.0464(5) Uani d 1 . .
C C3 0.65155(12) 0.2764(4) 0.42019(7) 0.0413(5) Uani d 1 . .
C C4 0.61939(12) 0.4688(4) 0.44857(7) 0.0372(4) Uani d 1 . .
C C5 0.66502(12) 0.5100(4) 0.49754(7) 0.0410(5) Uani d 1 . .
C C6 0.73970(13) 0.3740(4) 0.51622(8) 0.0468(5) Uani d 1 . .
H H6 0.769070 0.407636 0.548954 0.056 Uiso calc 1 . .
C C7 0.77130(13) 0.1896(4) 0.48713(8) 0.0479(5) Uani d 1 . .
C C8 0.85604(17) 0.0546(6) 0.50615(10) 0.0662(7) Uani d 1 . .
C C9 0.72686(13) 0.1392(5) 0.43980(8) 0.0486(5) Uani d 1 . .
H H9 0.747755 0.009301 0.420233 0.058 Uiso calc 1 . .
C C10 0.41082(14) 0.5820(6) 0.28127(8) 0.0603(7) Uani d 1 . .
H H10A 0.439959 0.424089 0.273247 0.072 Uiso calc 1 . .
H H10B 0.431976 0.716647 0.260462 0.072 Uiso calc 1 . .
C C11 0.31140(14) 0.5553(5) 0.26915(7) 0.0493(5) Uani d 1 . .
H H11A 0.296009 0.523696 0.232706 0.059 Uiso calc 1 . .
H H11B 0.291271 0.409934 0.287546 0.059 Uiso calc 1 . .
C C12 0.28611(15) 0.8181(5) 0.33727(7) 0.0543(6) Uani d 1 . .
H H12A 0.266122 0.671138 0.355248 0.065 Uiso calc 1 . .
H H12B 0.253750 0.966621 0.347326 0.065 Uiso calc 1 . .
C C13 0.38519(16) 0.8555(5) 0.35200(9) 0.0615(7) Uani d 1 . .
H H13A 0.404235 1.010959 0.336436 0.074 Uiso calc 1 . .
H H13B 0.398081 0.873235 0.388956 0.074 Uiso calc 1 . .
C C14 0.16929(13) 0.7631(5) 0.26748(8) 0.0508(5) Uani d 1 . .
H H14A 0.139390 0.893787 0.285327 0.061 Uiso calc 1 . .
H H14B 0.148037 0.598650 0.277928 0.061 Uiso calc 1 . .
C C15 0.14244(13) 0.7943(4) 0.21079(7) 0.0431(5) Uani d 1 . .
H H15 0.174017 0.663337 0.193265 0.052 Uiso calc 1 . .
C C16 0.16959(17) 1.0481(5) 0.19249(9) 0.0625(6) Uani d 1 . .
H H16A 0.235041 1.062146 0.198156 0.075 Uiso calc 1 . .
H H16B 0.144881 1.180598 0.212410 0.075 Uiso calc 1 . .
C C17 0.1376(2) 1.0897(6) 0.13692(10) 0.0831(9) Uani d 1 . .
H H17A 0.152016 1.262774 0.127726 0.100 Uiso calc 1 . .
H H17B 0.169625 0.974292 0.116704 0.100 Uiso calc 1 . .
C C18 0.0386(2) 1.0477(6) 0.12409(11) 0.0823(9) Uani d 1 . .
H H18A 0.006208 1.179663 0.140110 0.099 Uiso calc 1 . .
H H18B 0.022299 1.060636 0.087238 0.099 Uiso calc 1 . .
C C19 0.01126(18) 0.7948(6) 0.14168(10) 0.0745(8) Uani d 1 . .
H H19A 0.036229 0.662908 0.121730 0.089 Uiso calc 1 . .
H H19B -0.054178 0.780856 0.135811 0.089 Uiso calc 1 . .
C C20 0.04285(15) 0.7530(6) 0.19717(9) 0.0645(7) Uani d 1 . .
H H20A 0.028111 0.580029 0.206253 0.077 Uiso calc 1 . .
H H20B 0.010587 0.868432 0.217269 0.077 Uiso calc 1 . .
O O3A 0.6660(9) 0.690(3) 0.5751(5) 0.063(2) Uani d 0.5 B 2
O O2A 0.5785(13) 0.850(4) 0.5140(6) 0.080(4) Uani d 0.5 B 2

loop_
_atom_site_aniso_label
_atom_site_aniso_U_11
_atom_site_aniso_U_22
_atom_site_aniso_U_33
_atom_site_aniso_U_12
_atom_site_aniso_U_13
_atom_site_aniso_U_23
S1 0.0422(3) 0.0577(4) 0.0374(3) 0.0079(2) -0.00828(19) -0.0052(2)
F1 0.092(5) 0.053(3) 0.168(8) 0.019(3) -0.029(5) -0.001(3)
F1A 0.079(5) 0.132(8) 0.107(5) 0.066(5) -0.043(4) -0.058(6)
F2 0.040(3) 0.164(8) 0.183(8) 0.031(3) 0.020(4) 0.080(6)
F2A 0.048(4) 0.091(5) 0.221(12) 0.001(3) -0.047(6) -0.023(7)
F3 0.090(4) 0.129(7) 0.074(3) 0.048(4) -0.042(3) -0.010(4)
F3A 0.124(7) 0.174(11) 0.085(5) 0.080(7) -0.001(5) 0.042(6)
O1 0.0746(11) 0.0853(13) 0.0458(9) 0.0258(10) -0.0022(8) -0.0171(9)
O2 0.072(6) 0.100(10) 0.035(4) 0.050(6) -0.008(4) -0.016(4)
O3 0.073(7) 0.091(9) 0.070(6) 0.017(5) -0.031(5) -0.043(5)
N1 0.0419(9) 0.0666(13) 0.0354(8) 0.0050(9) -0.0031(7) -0.0064(9)
N2 0.0508(10) 0.0619(13) 0.0419(10) 0.0087(10) -0.0067(8) -0.0093(9)
N3 0.0428(9) 0.0688(13) 0.0390(9) 0.0082(9) -0.0094(7) -0.0053(9)
N4 0.0404(9) 0.0533(11) 0.0337(8) 0.0026(8) -0.0065(6) -0.0019(8)
C1 0.0327(9) 0.0573(14) 0.0354(9) -0.0037(9) -0.0033(7) 0.0010(9)
C2 0.0411(10) 0.0625(15) 0.0353(10) 0.0037(10) 0.0037(8) -0.0052(10)
C3 0.0338(9) 0.0532(13) 0.0362(10) -0.0008(9) 0.0014(7) 0.0007(9)
C4 0.0305(9) 0.0463(12) 0.0337(9) -0.0029(8) -0.0002(7) 0.0025(8)
C5 0.0369(10) 0.0489(13) 0.0357(10) -0.0004(9) -0.0018(7) -0.0031(9)
C6 0.0384(10) 0.0585(14) 0.0405(10) -0.0007(10) -0.0066(8) -0.0007(10)
C7 0.0365(10) 0.0575(14) 0.0474(11) 0.0065(10) -0.0032(8) 0.0002(11)
C8 0.0518(14) 0.0741(19) 0.0668(16) 0.0172(13) -0.0144(12) -0.0065(14)
C9 0.0382(10) 0.0606(15) 0.0463(11) 0.0061(10) 0.0029(8) -0.0055(11)
C10 0.0479(12) 0.098(2) 0.0328(10) 0.0152(13) -0.0042(9) -0.0019(12)
C11 0.0487(11) 0.0646(15) 0.0319(10) 0.0043(11) -0.0056(8) -0.0067(10)
C12 0.0557(12) 0.0663(16) 0.0369(10) 0.0179(11) -0.0095(9) -0.0117(10)
C13 0.0616(14) 0.0593(15) 0.0552(13) 0.0123(12) -0.0248(11) -0.0148(12)
C14 0.0394(10) 0.0706(16) 0.0403(11) 0.0025(10) -0.0025(8) 0.0004(10)
C15 0.0428(10) 0.0447(12) 0.0386(10) 0.0037(9) -0.0070(8) -0.0023(9)
C16 0.0654(15) 0.0550(15) 0.0618(14) -0.0078(12) -0.0122(11) 0.0056(12)
C17 0.098(2) 0.081(2) 0.0654(17) -0.0008(17) -0.0073(15) 0.0278(16)
C18 0.100(2) 0.0721(19) 0.0639(16) 0.0223(17) -0.0313(15) 0.0081(15)
C19 0.0699(16) 0.078(2) 0.0659(16) 0.0025(14) -0.0305(13) -0.0043(14)
C20 0.0483(12) 0.0796(18) 0.0602(14) -0.0067(13) -0.0136(10) 0.0029(13)
O3A 0.062(5) 0.082(7) 0.039(2) 0.011(4) -0.018(3) -0.016(3)
O2A 0.090(8) 0.060(6) 0.080(8) 0.026(5) -0.027(6) -0.020(5)

loop_
_atom_type_symbol
_atom_type_description
_atom_type_scat_dispersion_real
_atom_type_scat_dispersion_imag
_atom_type_scat_source
C C 0.0033 0.0016 'International Tables Vol C Tables 4.2.6.8 and 6.1.1.4'
H H 0.0000 0.0000 'International Tables Vol C Tables 4.2.6.8 and 6.1.1.4'
F F 0.0171 0.0103 'International Tables Vol C Tables 4.2.6.8 and 6.1.1.4'
N N 0.0061 0.0033 'International Tables Vol C Tables 4.2.6.8 and 6.1.1.4'
O O 0.0106 0.0060 'International Tables Vol C Tables 4.2.6.8 and 6.1.1.4'
S S 0.1246 0.1234 'International Tables Vol C Tables 4.2.6.8 and 6.1.1.4'

loop_
_geom_angle_atom_site_label_1
_geom_angle_atom_site_label_2
_geom_angle_atom_site_label_3
_geom_angle
C4 S1 C1 100.61(10)
C1 N1 C2 124.30(17)
O2 N2 O3 121.8(11)
O2 N2 C5 119.3(6)
O3 N2 C5 118.3(9)
O3A N2 C5 116.8(9)
O3A N2 O2A 123.7(11)
O2A N2 C5 118.8(7)
C1 N3 C10 120.85(19)
C1 N3 C13 125.62(17)
C13 N3 C10 113.11(17)
C11 N4 C12 108.74(16)
C11 N4 C14 111.55(17)
C12 N4 C14 111.45(16)
N1 C1 S1 127.78(15)
N1 C1 N3 119.23(18)
N3 C1 S1 112.98(16)
O1 C2 N1 120.73(19)
O1 C2 C3 118.38(19)
N1 C2 C3 120.89(19)
C4 C3 C2 124.04(17)
C9 C3 C2 115.71(19)
C9 C3 C4 120.25(18)
C3 C4 S1 122.06(14)
C3 C4 C5 116.85(17)
C5 C4 S1 121.09(16)
C4 C5 N2 121.74(18)
C6 C5 N2 116.08(17)
C6 C5 C4 122.16(19)
C5 C6 H6 120.1
C7 C6 C5 119.89(18)
C7 C6 H6 120.1
C6 C7 C8 119.7(2)
C6 C7 C9 119.47(19)
C9 C7 C8 120.8(2)
F1 C8 F2 108.5(8)
F1 C8 F3 110.5(7)
F1 C8 C7 112.9(6)
F1A C8 F3A 101.1(8)
F1A C8 C7 114.4(5)
F2 C8 C7 108.4(5)
F2A C8 F1A 105.8(9)
F2A C8 F3A 108.2(7)
F2A C8 C7 115.5(7)
F3 C8 F2 102.6(5)
F3 C8 C7 113.2(4)
F3A C8 C7 110.6(5)
C3 C9 H9 119.3
C7 C9 C3 121.3(2)
C7 C9 H9 119.3
N3 C10 H10A 109.6
N3 C10 H10B 109.6
N3 C10 C11 110.19(17)
H10A C10 H10B 108.1
C11 C10 H10A 109.6
C11 C10 H10B 109.6
N4 C11 C10 111.31(19)
N4 C11 H11A 109.4
N4 C11 H11B 109.4
C10 C11 H11A 109.4
C10 C11 H11B 109.4
H11A C11 H11B 108.0
N4 C12 H12A 109.5
N4 C12 H12B 109.5
N4 C12 C13 110.69(18)
H12A C12 H12B 108.1
C13 C12 H12A 109.5
C13 C12 H12B 109.5
N3 C13 C12 110.48(19)
N3 C13 H13A 109.6
N3 C13 H13B 109.6
C12 C13 H13A 109.6
C12 C13 H13B 109.6
H13A C13 H13B 108.1
N4 C14 H14A 108.8
N4 C14 H14B 108.8
N4 C14 C15 113.72(17)
H14A C14 H14B 107.7
C15 C14 H14A 108.8
C15 C14 H14B 108.8
C14 C15 H15 107.9
C16 C15 C14 111.66(18)
C16 C15 H15 107.9
C16 C15 C20 110.74(19)
C20 C15 C14 110.58(18)
C20 C15 H15 107.9
C15 C16 H16A 109.1
C15 C16 H16B 109.1
C15 C16 C17 112.4(2)
H16A C16 H16B 107.9
C17 C16 H16A 109.1
C17 C16 H16B 109.1
C16 C17 H17A 109.1
C16 C17 H17B 109.1
H17A C17 H17B 107.8
C18 C17 C16 112.6(2)
C18 C17 H17A 109.1
C18 C17 H17B 109.1
C17 C18 H18A 109.3
C17 C18 H18B 109.3
H18A C18 H18B 108.0
C19 C18 C17 111.5(2)
C19 C18 H18A 109.3
C19 C18 H18B 109.3
C18 C19 H19A 109.2
C18 C19 H19B 109.2
C18 C19 C20 111.9(2)
H19A C19 H19B 107.9
C20 C19 H19A 109.2
C20 C19 H19B 109.2
C15 C20 H20A 109.0
C15 C20 H20B 109.0
C19 C20 C15 113.1(2)
C19 C20 H20A 109.0
C19 C20 H20B 109.0
H20A C20 H20B 107.8

loop_
_geom_bond_atom_site_label_1
_geom_bond_atom_site_label_2
_geom_bond_distance
S1 C1 1.776(2)
S1 C4 1.739(2)
F1 C8 1.262(10)
F1A C8 1.305(11)
F2 C8 1.342(9)
F2A C8 1.229(11)
F3 C8 1.293(9)
F3A C8 1.347(10)
O1 C2 1.216(3)
O2 N2 1.200(16)
O3 N2 1.253(14)
N1 C1 1.296(3)
N1 C2 1.353(3)
N2 C5 1.455(3)
N2 O3A 1.203(14)
N2 O2A 1.211(18)
N3 C1 1.330(2)
N3 C10 1.470(3)
N3 C13 1.455(3)
N4 C11 1.444(3)
N4 C12 1.449(2)
N4 C14 1.459(2)
C2 C3 1.496(3)
C3 C4 1.390(3)
C3 C9 1.390(3)
C4 C5 1.407(3)
C5 C6 1.373(3)
C6 H6 0.9400
C6 C7 1.368(3)
C7 C8 1.492(3)
C7 C9 1.372(3)
C9 H9 0.9400
C10 H10A 0.9800
C10 H10B 0.9800
C10 C11 1.496(3)
C11 H11A 0.9800
C11 H11B 0.9800
C12 H12A 0.9800
C12 H12B 0.9800
C12 C13 1.506(3)
C13 H13A 0.9800
C13 H13B 0.9800
C14 H14A 0.9800
C14 H14B 0.9800
C14 C15 1.516(3)
C15 H15 0.9900
C15 C16 1.504(3)
C15 C20 1.512(3)
C16 H16A 0.9800
C16 H16B 0.9800
C16 C17 1.508(3)
C17 H17A 0.9800
C17 H17B 0.9800
C17 C18 1.501(4)
C18 H18A 0.9800
C18 H18B 0.9800
C18 C19 1.494(4)
C19 H19A 0.9800
C19 H19B 0.9800
C19 C20 1.505(3)
C20 H20A 0.9800
C20 H20B 0.9800

loop_
_geom_hbond_atom_site_label_D
_geom_hbond_atom_site_label_H
_geom_hbond_atom_site_label_A
_geom_hbond_distance_DH
_geom_hbond_distance_HA
_geom_hbond_distance_DA
_geom_hbond_angle_DHA
_geom_hbond_publ_flag
N2 O2 H12B 0.980(6) 2.679(5) 3.311(3) 122.58(2) yes
N2 O3 H13B 0.980(9) 2.943(3) 3.844(15) 153.44(2) yes

loop_
_geom_torsion_atom_site_label_1
_geom_torsion_atom_site_label_2
_geom_torsion_atom_site_label_3
_geom_torsion_atom_site_label_4
_geom_torsion
S1 C4 C5 N2 0.2(3)
S1 C4 C5 C6 -177.98(16)
O1 C2 C3 C4 -174.1(2)
O1 C2 C3 C9 6.2(3)
O2 N2 C5 C4 1.0(11)
O2 N2 C5 C6 179.3(11)
O3 N2 C5 C4 -170.4(7)
O3 N2 C5 C6 7.9(8)
N1 C2 C3 C4 5.9(3)
N1 C2 C3 C9 -173.8(2)
N2 C5 C6 C7 -179.0(2)
N3 C10 C11 N4 56.2(3)
N4 C12 C13 N3 -56.6(3)
N4 C14 C15 C16 -61.0(3)
N4 C14 C15 C20 175.2(2)
C1 S1 C4 C3 -2.88(19)
C1 S1 C4 C5 177.31(17)
C1 N1 C2 O1 174.7(2)
C1 N1 C2 C3 -5.3(3)
C1 N3 C10 C11 135.4(2)
C1 N3 C13 C12 -135.5(2)
C2 N1 C1 S1 0.1(3)
C2 N1 C1 N3 -178.6(2)
C2 C3 C4 S1 -1.2(3)
C2 C3 C4 C5 178.66(19)
C2 C3 C9 C7 179.5(2)
C3 C4 C5 N2 -179.62(18)
C3 C4 C5 C6 2.2(3)
C4 S1 C1 N1 3.8(2)
C4 S1 C1 N3 -177.46(16)
C4 C3 C9 C7 -0.2(3)
C4 C5 C6 C7 -0.8(3)
C5 C6 C7 C8 175.8(2)
C5 C6 C7 C9 -1.2(3)
C6 C7 C8 F1 145.3(9)
C6 C7 C8 F1A 169.7(10)
C6 C7 C8 F2 -94.5(8)
C6 C7 C8 F2A -67.1(12)
C6 C7 C8 F3 18.7(9)
C6 C7 C8 F3A 56.3(13)
C6 C7 C9 C3 1.7(3)
C8 C7 C9 C3 -175.3(2)
C9 C3 C4 S1 178.49(16)
C9 C3 C4 C5 -1.7(3)
C9 C7 C8 F1 -37.8(9)
C9 C7 C8 F1A -13.4(11)
C9 C7 C8 F2 82.5(9)
C9 C7 C8 F2A 109.9(12)
C9 C7 C8 F3 -164.3(8)
C9 C7 C8 F3A -126.7(13)
C10 N3 C1 S1 173.83(17)
C10 N3 C1 N1 -7.3(3)
C10 N3 C13 C12 51.9(3)
C11 N4 C12 C13 61.2(2)
C11 N4 C14 C15 -73.9(2)
C12 N4 C11 C10 -61.4(2)
C12 N4 C14 C15 164.3(2)
C13 N3 C1 S1 1.8(3)
C13 N3 C1 N1 -179.3(2)
C13 N3 C10 C11 -51.6(3)
C14 N4 C11 C10 175.31(17)
C14 N4 C12 C13 -175.5(2)
C14 C15 C16 C17 -175.9(2)
C14 C15 C20 C19 177.0(2)
C15 C16 C17 C18 53.5(3)
C16 C15 C20 C19 52.7(3)
C16 C17 C18 C19 -53.5(4)
C17 C18 C19 C20 53.2(3)
C18 C19 C20 C15 -53.7(3)
C20 C15 C16 C17 -52.2(3)
O3A N2 C5 C4 163.6(6)
O3A N2 C5 C6 -18.1(7)
O2A N2 C5 C4 -7.0(11)
O2A N2 C5 C6 171.2(11)

_cod_database_fobs_code 2021712
